data_7129074
loop_
_publ_author_name
'Guo, Zhifang'
'Blair, Victoria L.'
'Deacon, Glen B.'
'Junk, Peter C.'

_publ_section_title
;
 A simple one-pot route to stable formamidinatoiodidolanthanoid(III)
 complexes from lanthanoid metals.
;
_journal_issue 87
_journal_name_full 'Chemical communications (Cambridge, England)'
_journal_page_first 11513
_journal_page_last 11516
_journal_paper_doi 10.1039/d1cc04080d
_journal_volume 57
_journal_year 2021
_chemical_formula_moiety 'C34 H30 F8 Gd I N4 O2'
_chemical_formula_sum 'C34 H30 F8 Gd I N4 O2'
_chemical_formula_weight 962.77
_space_group_crystal_system monoclinic
_space_group_IT_number 15
_space_group_name_Hall '-C 2yc'
_space_group_name_H-M_alt 'C 1 2/c 1'
_atom_sites_solution_hydrogens geom
_audit_creation_date 2021-09-04
_audit_creation_method
;
Olex2 1.3
(compiled 2020.11.12 svn.r5f609507 for OlexSys, GUI svn.r6272)
;
_audit_update_record
;
2021-10-04 deposited with the CCDC.	2021-10-08 downloaded from the CCDC.
;
_cell_angle_alpha 90
_cell_angle_beta 106.04(3)
_cell_angle_gamma 90
_cell_formula_units_Z 4
_cell_length_a 16.009(3)
_cell_length_b 11.879(2)
_cell_length_c 18.931(4)
_cell_measurement_reflns_used 2861
_cell_measurement_temperature 100(2)
_cell_measurement_theta_max 25
_cell_measurement_theta_min 2
_cell_volume 3460.0(13)
_computing_cell_refinement 'XDS (Kabsch, 1993)'
_computing_data_collection 'BluIce (McPhillips, 2002)'
_computing_data_reduction 'XDS (Kabsch, 1993)'
_computing_molecular_graphics 'Olex2 1.3 (Dolomanov et al., 2009)'
_computing_publication_material 'Olex2 1.3 (Dolomanov et al., 2009)'
_computing_structure_refinement 'SHELXL 2018/3 (Sheldrick, 2015)'
_computing_structure_solution 'SHELXT 2014/5 (Sheldrick, 2014)'
_diffrn_ambient_temperature 100(2)
_diffrn_measured_fraction_theta_full 0.941
_diffrn_measured_fraction_theta_max 0.941
_diffrn_measurement_device_type 'ADSC Quantum 210r'
_diffrn_measurement_method '\w scans'
_diffrn_radiation_monochromator 'Silicon Double Crystal'
_diffrn_radiation_type Synchrotron
_diffrn_radiation_wavelength 0.71073
_diffrn_reflns_av_R_equivalents 0.0577
_diffrn_reflns_av_unetI/netI 0.0342
_diffrn_reflns_Laue_measured_fraction_full 0.941
_diffrn_reflns_Laue_measured_fraction_max 0.941
_diffrn_reflns_limit_h_max 18
_diffrn_reflns_limit_h_min -18
_diffrn_reflns_limit_k_max 14
_diffrn_reflns_limit_k_min -14
_diffrn_reflns_limit_l_max 22
_diffrn_reflns_limit_l_min -22
_diffrn_reflns_number 19110
_diffrn_reflns_point_group_measured_fraction_full 0.941
_diffrn_reflns_point_group_measured_fraction_max 0.941
_diffrn_reflns_theta_full 25.000
_diffrn_reflns_theta_max 25.000
_diffrn_reflns_theta_min 2.264
_diffrn_source 'MX1 Beamline Australian Synchrotron'
_exptl_absorpt_coefficient_mu 2.890
_exptl_absorpt_correction_T_max 0.9
_exptl_absorpt_correction_T_min 0.7
_exptl_absorpt_correction_type multi-scan
_exptl_absorpt_process_details 'XDS (Kabsch, 1993)'
_exptl_crystal_colour colourless
_exptl_crystal_colour_primary colourless
_exptl_crystal_density_diffrn 1.848
_exptl_crystal_description block
_exptl_crystal_F_000 1868
_exptl_crystal_size_max 0.12
_exptl_crystal_size_mid 0.1
_exptl_crystal_size_min 0.1
_refine_diff_density_max 1.824
_refine_diff_density_min -0.782
_refine_diff_density_rms 0.115
_refine_ls_extinction_method none
_refine_ls_goodness_of_fit_ref 1.103
_refine_ls_hydrogen_treatment constr
_refine_ls_matrix_type full
_refine_ls_number_parameters 227
_refine_ls_number_reflns 2861
_refine_ls_number_restraints 0
_refine_ls_restrained_S_all 1.103
_refine_ls_R_factor_all 0.0328
_refine_ls_R_factor_gt 0.0323
_refine_ls_shift/su_max 0.001
_refine_ls_shift/su_mean 0.000
_refine_ls_structure_factor_coef Fsqd
_refine_ls_weighting_details 'w=1/[\s^2^(Fo^2^)+(0.0592P)^2^+4.7393P] where P=(Fo^2^+2Fc^2^)/3'
_refine_ls_weighting_scheme calc
_refine_ls_wR_factor_gt 0.0917
_refine_ls_wR_factor_ref 0.0921
_reflns_Friedel_coverage 0.000
_reflns_number_gt 2763
_reflns_number_total 2861
_reflns_threshold_expression 'I > 2\s(I)'
_cod_data_source_file d1cc04080d2.cif
_cod_data_source_block 1_a_CCDC1
_cod_depositor_comments 'Adding full bibliography for 7129070--7129084.cif.'
_cod_original_cell_volume 3460.1(13)
_cod_database_code 7129074
_shelx_shelxl_version_number 2018/3
_shelx_space_group_comment
;
The symmetry employed for this shelxl refinement is uniquely defined
by the following loop, which should always be used as a source of
symmetry information in preference to the above space-group names.
They are only intended as comments.
;
_shelx_estimated_absorpt_t_max 0.761
_shelx_estimated_absorpt_t_min 0.723
_olex2_refinement_description
;
1. Others
 Fixed Sof: Gd1(0.5) I1(0.5)
 Fixed U12: Gd1(0) I1(0)
 Fixed U23: Gd1(0) I1(0)
 Fixed Uiso: H2(0.053) H7(0.051) H4(0.06) H3(0.059) H12(0.071) H14A(0.064)
 H14B(0.064) H17A(0.067) H17B(0.067) H15A(0.074) H15B(0.074) H11(0.075)
 H10(0.071) H16A(0.077) H16B(0.077)
 Fixed X: Gd1(0.5) I1(0.5) H2(0.504224) H7(0.587906) H4(0.748733) H3(0.649819)
 H12(0.700351) H14A(0.310631) H14B(0.370989) H17A(0.283386) H17B(0.263609)
 H15A(0.208569) H15B(0.261365) H11(0.586679) H10(0.446925) H16A(0.162393)
 H16B(0.166343)
 Fixed Y: H2(-0.011861) H7(0.416071) H4(0.098288) H3(-0.049603) H12(0.760149)
 H14A(0.473384) H14B(0.371041) H17A(0.509369) H17B(0.606124) H15A(0.33838)
 H15B(0.296841) H11(0.886226) H10(0.848449) H16A(0.500417) H16B(0.419644)
 Fixed Z: Gd1(0.25) I1(0.25) H2(0.336987) H7(0.450285) H4(0.438202)
 H3(0.399767) H12(0.558848) H14A(0.341792) H14B(0.329308) H17A(0.143858)
 H17B(0.196518) H15A(0.29155) H15B(0.234889) H11(0.555225) H10(0.480828)
 H16A(0.226673) H16B(0.159356)
;
_olex2_submission_special_instructions 'No special instructions were received'

loop_
_space_group_symop_operation_xyz
'x, y, z'
'-x, y, -z+1/2'
'x+1/2, y+1/2, z'
'-x+1/2, y+1/2, -z+1/2'
'-x, -y, -z'
'x, -y, z-1/2'
'-x+1/2, -y+1/2, -z'
'x+1/2, -y+1/2, z-1/2'

loop_
_atom_site_label
_atom_site_type_symbol
_atom_site_fract_x
_atom_site_fract_y
_atom_site_fract_z
_atom_site_U_iso_or_equiv
_atom_site_adp_type
_atom_site_occupancy
_atom_site_site_symmetry_order
_atom_site_calc_flag
_atom_site_refinement_flags_posn
_atom_site_refinement_flags_adp
_atom_site_refinement_flags_occupancy
_atom_site_disorder_assembly
_atom_site_disorder_group
Gd1 Gd 0.500000 0.50786(2) 0.250000 0.03745(13) Uani 1 2 d S T P . .
I1 I 0.500000 0.76307(3) 0.250000 0.04719(15) Uani 1 2 d S T P . .
F1 F 0.43469(13) 0.18178(18) 0.30521(13) 0.0477(5) Uani 1 1 d . . . . .
F2 F 0.71795(14) 0.30897(19) 0.42049(14) 0.0531(6) Uani 1 1 d . . . . .
F4 F 0.39857(16) 0.6809(2) 0.39438(16) 0.0608(6) Uani 1 1 d . . . . .
F3 F 0.69367(16) 0.58211(19) 0.48208(15) 0.0604(6) Uani 1 1 d . . . . .
O1 O 0.3529(2) 0.4922(2) 0.2505(2) 0.0486(7) Uani 1 1 d . . . . .
N1 N 0.5433(2) 0.3615(2) 0.3468(2) 0.0408(7) Uani 1 1 d . . . . .
N2 N 0.5293(2) 0.5397(3) 0.38300(19) 0.0441(7) Uani 1 1 d . . . . .
C1 C 0.5189(2) 0.1588(3) 0.3404(2) 0.0424(8) Uani 1 1 d . . . . .
C6 C 0.5742(3) 0.2510(3) 0.3624(2) 0.0402(8) Uani 1 1 d . . . . .
C2 C 0.5445(3) 0.0478(3) 0.3531(2) 0.0445(8) Uani 1 1 d . . . . .
H2 H 0.504224 -0.011861 0.336987 0.053 Uiso 1 1 calc R U . . .
C7 C 0.5582(2) 0.4359(3) 0.4011(2) 0.0422(8) Uani 1 1 d . . . . .
H7 H 0.587906 0.416071 0.450285 0.051 Uiso 1 1 calc R U . . .
C5 C 0.6599(3) 0.2227(3) 0.3984(2) 0.0448(8) Uani 1 1 d . . . . .
C13 C 0.6266(3) 0.6523(3) 0.4825(3) 0.0514(10) Uani 1 1 d . . . . .
C8 C 0.5450(3) 0.6269(3) 0.4350(2) 0.0463(9) Uani 1 1 d . . . . .
C4 C 0.6897(3) 0.1132(4) 0.4131(2) 0.0503(9) Uani 1 1 d . . . . .
H4 H 0.748733 0.098288 0.438202 0.060 Uiso 1 1 calc R U . . .
C3 C 0.6309(3) 0.0261(3) 0.3901(3) 0.0495(10) Uani 1 1 d . . . . .
H3 H 0.649819 -0.049603 0.399767 0.059 Uiso 1 1 calc R U . . .
C12 C 0.6437(4) 0.7466(4) 0.5275(3) 0.0591(11) Uani 1 1 d . . . . .
H12 H 0.700351 0.760149 0.558848 0.071 Uiso 1 1 calc R U . . .
C14 C 0.3249(3) 0.4246(3) 0.3043(3) 0.0533(10) Uani 1 1 d . . . . .
H14A H 0.310631 0.473384 0.341792 0.064 Uiso 1 1 calc R U . . .
H14B H 0.370989 0.371041 0.329308 0.064 Uiso 1 1 calc R U . . .
C17 C 0.2757(3) 0.5249(4) 0.1930(3) 0.0556(10) Uani 1 1 d . . . . .
H17A H 0.283386 0.509369 0.143858 0.067 Uiso 1 1 calc R U . . .
H17B H 0.263609 0.606124 0.196518 0.067 Uiso 1 1 calc R U . . .
C15 C 0.2456(3) 0.3630(3) 0.2603(4) 0.0617(12) Uani 1 1 d . . . . .
H15A H 0.208569 0.338380 0.291550 0.074 Uiso 1 1 calc R U . . .
H15B H 0.261365 0.296841 0.234889 0.074 Uiso 1 1 calc R U . . .
C9 C 0.4800(3) 0.7032(3) 0.4377(2) 0.0511(9) Uani 1 1 d . . . . .
C11 C 0.5761(4) 0.8203(4) 0.5257(3) 0.0625(12) Uani 1 1 d . . . . .
H11 H 0.586679 0.886226 0.555225 0.075 Uiso 1 1 calc R U . . .
C10 C 0.4936(3) 0.7987(4) 0.4814(3) 0.0593(11) Uani 1 1 d . . . . .
H10 H 0.446925 0.848449 0.480828 0.071 Uiso 1 1 calc R U . . .
C16 C 0.2011(3) 0.4538(5) 0.2059(3) 0.0641(11) Uani 1 1 d . . . . .
H16A H 0.162393 0.500417 0.226673 0.077 Uiso 1 1 calc R U . . .
H16B H 0.166343 0.419644 0.159356 0.077 Uiso 1 1 calc R U . . .

loop_
_atom_site_aniso_label
_atom_site_aniso_U_11
_atom_site_aniso_U_22
_atom_site_aniso_U_33
_atom_site_aniso_U_23
_atom_site_aniso_U_13
_atom_site_aniso_U_12
Gd1 0.03429(18) 0.01871(17) 0.0556(2) 0.000 0.00615(13) 0.000
I1 0.0564(2) 0.0193(2) 0.0670(3) 0.000 0.01890(19) 0.000
F1 0.0408(10) 0.0323(11) 0.0638(14) -0.0030(9) 0.0039(10) -0.0006(9)
F2 0.0413(11) 0.0325(12) 0.0781(16) -0.0033(10) 0.0042(11) -0.0042(9)
F4 0.0546(13) 0.0419(13) 0.0886(18) -0.0005(12) 0.0244(13) 0.0064(11)
F3 0.0558(13) 0.0368(13) 0.0774(17) -0.0068(10) -0.0005(12) 0.0028(10)
O1 0.0353(15) 0.0360(15) 0.072(2) 0.0025(11) 0.0099(14) -0.0005(9)
N1 0.0423(16) 0.0206(17) 0.056(2) 0.0000(11) 0.0070(15) 0.0005(10)
N2 0.0493(18) 0.0220(15) 0.058(2) 0.0016(13) 0.0100(15) 0.0007(13)
C1 0.0387(18) 0.0328(19) 0.052(2) -0.0010(15) 0.0069(16) -0.0011(14)
C6 0.0443(19) 0.0213(17) 0.053(2) -0.0001(13) 0.0106(17) 0.0007(13)
C2 0.050(2) 0.0228(19) 0.060(2) -0.0028(16) 0.0131(17) -0.0042(16)
C7 0.0415(18) 0.0262(18) 0.057(2) 0.0043(15) 0.0108(17) -0.0010(14)
C5 0.0418(19) 0.0280(18) 0.061(2) -0.0029(15) 0.0083(17) -0.0019(14)
C13 0.060(2) 0.0305(19) 0.061(3) -0.0003(16) 0.012(2) -0.0020(16)
C8 0.061(2) 0.0239(19) 0.055(2) 0.0008(14) 0.017(2) -0.0004(15)
C4 0.0438(19) 0.0349(19) 0.067(3) -0.0014(18) 0.0062(18) 0.0066(17)
C3 0.056(2) 0.0243(18) 0.067(3) 0.0037(16) 0.015(2) 0.0084(17)
C12 0.075(3) 0.039(2) 0.059(3) -0.0051(17) 0.012(2) -0.0099(19)
C14 0.0412(19) 0.039(2) 0.079(3) 0.0094(18) 0.0160(19) 0.0026(15)
C17 0.044(2) 0.039(2) 0.078(3) 0.0064(19) 0.009(2) 0.0073(17)
C15 0.048(2) 0.041(2) 0.098(4) 0.0005(19) 0.022(2) -0.0034(16)
C9 0.058(2) 0.0309(19) 0.067(3) 0.0037(17) 0.022(2) 0.0013(16)
C11 0.094(3) 0.033(2) 0.068(3) -0.0067(19) 0.035(3) -0.009(2)
C10 0.082(3) 0.031(2) 0.076(3) 0.0009(19) 0.040(3) 0.0050(19)
C16 0.041(2) 0.059(3) 0.086(3) 0.001(2) 0.007(2) -0.001(2)

loop_
_atom_type_symbol
_atom_type_description
_atom_type_scat_dispersion_real
_atom_type_scat_dispersion_imag
_atom_type_scat_source
C C 0.0033 0.0016 'International Tables Vol C Tables 4.2.6.8 and 6.1.1.4'
H H 0.0000 0.0000 'International Tables Vol C Tables 4.2.6.8 and 6.1.1.4'
F F 0.0171 0.0103 'International Tables Vol C Tables 4.2.6.8 and 6.1.1.4'
Gd Gd -0.1653 3.9035 'International Tables Vol C Tables 4.2.6.8 and 6.1.1.4'
I I -0.4742 1.8119 'International Tables Vol C Tables 4.2.6.8 and 6.1.1.4'
N N 0.0061 0.0033 'International Tables Vol C Tables 4.2.6.8 and 6.1.1.4'
O O 0.0106 0.0060 'International Tables Vol C Tables 4.2.6.8 and 6.1.1.4'

loop_
_geom_angle_atom_site_label_1
_geom_angle_atom_site_label_2
_geom_angle_atom_site_label_3
_geom_angle
_geom_angle_site_symmetry_1
_geom_angle_site_symmetry_3
_geom_angle_publ_flag
O1 Gd1 I1 94.53(6) 2_655 . ?
O1 Gd1 I1 94.53(6) . . ?
O1 Gd1 O1 170.95(12) . 2_655 ?
O1 Gd1 N1 82.66(11) 2_655 . ?
O1 Gd1 N1 90.98(11) . . ?
O1 Gd1 N1 90.98(11) 2_655 2_655 ?
O1 Gd1 N1 82.66(11) . 2_655 ?
O1 Gd1 N2 96.19(12) 2_655 . ?
O1 Gd1 N2 96.19(12) . 2_655 ?
O1 Gd1 N2 85.21(12) 2_655 2_655 ?
O1 Gd1 N2 85.21(12) . . ?
N1 Gd1 I1 134.48(7) 2_655 . ?
N1 Gd1 I1 134.48(7) . . ?
N1 Gd1 N1 91.04(14) 2_655 . ?
N2 Gd1 I1 81.16(8) . . ?
N2 Gd1 I1 81.16(8) 2_655 . ?
N2 Gd1 N1 54.31(11) . . ?
N2 Gd1 N1 54.31(11) 2_655 2_655 ?
N2 Gd1 N1 143.01(10) . 2_655 ?
N2 Gd1 N1 143.01(10) 2_655 . ?
N2 Gd1 N2 162.33(15) . 2_655 ?
C14 O1 Gd1 122.9(2) . . ?
C17 O1 Gd1 128.1(3) . . ?
C17 O1 C14 107.9(3) . . ?
C6 N1 Gd1 145.1(3) . . ?
C7 N1 Gd1 93.4(2) . . ?
C7 N1 C6 118.8(3) . . ?
C7 N2 Gd1 94.4(2) . . ?
C7 N2 C8 121.4(4) . . ?
C8 N2 Gd1 141.1(3) . . ?
F1 C1 C6 116.7(3) . . ?
F1 C1 C2 119.0(3) . . ?
C2 C1 C6 124.3(4) . . ?
C1 C6 N1 120.8(4) . . ?
C5 C6 N1 124.8(3) . . ?
C5 C6 C1 114.4(3) . . ?
C1 C2 H2 121.0 . . ?
C1 C2 C3 118.1(4) . . ?
C3 C2 H2 121.0 . . ?
N1 C7 N2 116.3(4) . . ?
N1 C7 H7 121.9 . . ?
N2 C7 H7 121.9 . . ?
F2 C5 C6 117.5(3) . . ?
F2 C5 C4 118.3(3) . . ?
C4 C5 C6 124.1(3) . . ?
F3 C13 C8 117.5(4) . . ?
F3 C13 C12 118.4(4) . . ?
C12 C13 C8 124.1(4) . . ?
C13 C8 N2 124.4(4) . . ?
C9 C8 N2 121.1(4) . . ?
C9 C8 C13 114.2(4) . . ?
C5 C4 H4 120.9 . . ?
C3 C4 C5 118.1(4) . . ?
C3 C4 H4 120.9 . . ?
C2 C3 H3 119.5 . . ?
C4 C3 C2 120.9(4) . . ?
C4 C3 H3 119.5 . . ?
C13 C12 H12 120.9 . . ?
C11 C12 C13 118.3(5) . . ?
C11 C12 H12 120.9 . . ?
O1 C14 H14A 110.8 . . ?
O1 C14 H14B 110.8 . . ?
O1 C14 C15 104.8(4) . . ?
H14A C14 H14B 108.9 . . ?
C15 C14 H14A 110.8 . . ?
C15 C14 H14B 110.8 . . ?
O1 C17 H17A 110.6 . . ?
O1 C17 H17B 110.6 . . ?
O1 C17 C16 105.8(4) . . ?
H17A C17 H17B 108.7 . . ?
C16 C17 H17A 110.6 . . ?
C16 C17 H17B 110.6 . . ?
C14 C15 H15A 111.5 . . ?
C14 C15 H15B 111.5 . . ?
C14 C15 C16 101.3(4) . . ?
H15A C15 H15B 109.3 . . ?
C16 C15 H15A 111.5 . . ?
C16 C15 H15B 111.5 . . ?
F4 C9 C8 116.9(4) . . ?
F4 C9 C10 119.0(4) . . ?
C10 C9 C8 124.1(4) . . ?
C12 C11 H11 119.7 . . ?
C10 C11 C12 120.6(4) . . ?
C10 C11 H11 119.7 . . ?
C9 C10 H10 120.6 . . ?
C11 C10 C9 118.7(4) . . ?
C11 C10 H10 120.6 . . ?
C17 C16 H16A 110.8 . . ?
C17 C16 H16B 110.8 . . ?
C15 C16 C17 104.9(4) . . ?
C15 C16 H16A 110.8 . . ?
C15 C16 H16B 110.8 . . ?
H16A C16 H16B 108.8 . . ?

loop_
_geom_bond_atom_site_label_1
_geom_bond_atom_site_label_2
_geom_bond_distance
_geom_bond_site_symmetry_2
_geom_bond_publ_flag
Gd1 I1 3.0317(7) . ?
Gd1 O1 2.365(3) . ?
Gd1 O1 2.365(3) 2_655 ?
Gd1 N1 2.482(3) 2_655 ?
Gd1 N1 2.482(3) . ?
Gd1 N2 2.460(4) . ?
Gd1 N2 2.460(4) 2_655 ?
F1 C1 1.357(4) . ?
F2 C5 1.368(4) . ?
F4 C9 1.361(5) . ?
F3 C13 1.362(5) . ?
O1 C14 1.461(5) . ?
O1 C17 1.456(6) . ?
N1 C6 1.405(4) . ?
N1 C7 1.327(5) . ?
N2 C7 1.328(5) . ?
N2 C8 1.403(5) . ?
C1 C6 1.398(5) . ?
C1 C2 1.381(5) . ?
C6 C5 1.394(6) . ?
C2 H2 0.9500 . ?
C2 C3 1.391(6) . ?
C7 H7 0.9500 . ?
C5 C4 1.388(6) . ?
C13 C8 1.399(6) . ?
C13 C12 1.388(6) . ?
C8 C9 1.391(6) . ?
C4 H4 0.9500 . ?
C4 C3 1.386(6) . ?
C3 H3 0.9500 . ?
C12 H12 0.9500 . ?
C12 C11 1.385(7) . ?
C14 H14A 0.9900 . ?
C14 H14B 0.9900 . ?
C14 C15 1.503(7) . ?
C17 H17A 0.9900 . ?
C17 H17B 0.9900 . ?
C17 C16 1.535(7) . ?
C15 H15A 0.9900 . ?
C15 H15B 0.9900 . ?
C15 C16 1.525(7) . ?
C9 C10 1.386(6) . ?
C11 H11 0.9500 . ?
C11 C10 1.379(7) . ?
C10 H10 0.9500 . ?
C16 H16A 0.9900 . ?
C16 H16B 0.9900 . ?

loop_
_geom_torsion_atom_site_label_1
_geom_torsion_atom_site_label_2
_geom_torsion_atom_site_label_3
_geom_torsion_atom_site_label_4
_geom_torsion
_geom_torsion_site_symmetry_1
_geom_torsion_site_symmetry_2
_geom_torsion_site_symmetry_3
_geom_torsion_site_symmetry_4
_geom_torsion_publ_flag
Gd1 O1 C14 C15 -136.4(3) . . . . ?
Gd1 O1 C17 C16 156.6(3) . . . . ?
Gd1 N1 C6 C1 -76.4(6) . . . . ?
Gd1 N1 C6 C5 102.1(5) . . . . ?
Gd1 N1 C7 N2 12.6(3) . . . . ?
Gd1 N2 C7 N1 -12.7(3) . . . . ?
Gd1 N2 C8 C13 -104.6(5) . . . . ?
Gd1 N2 C8 C9 68.6(6) . . . . ?
F1 C1 C6 N1 -1.5(6) . . . . ?
F1 C1 C6 C5 179.9(3) . . . . ?
F1 C1 C2 C3 -179.2(4) . . . . ?
F2 C5 C4 C3 -179.5(4) . . . . ?
F4 C9 C10 C11 179.4(4) . . . . ?
F3 C13 C8 N2 -5.5(6) . . . . ?
F3 C13 C8 C9 -179.1(4) . . . . ?
F3 C13 C12 C11 177.5(4) . . . . ?
O1 C14 C15 C16 -39.4(4) . . . . ?
O1 C17 C16 C15 -13.3(5) . . . . ?
N1 C6 C5 F2 0.5(6) . . . . ?
N1 C6 C5 C4 -179.6(4) . . . . ?
N2 C8 C9 F4 8.1(6) . . . . ?
N2 C8 C9 C10 -172.0(4) . . . . ?
C1 C6 C5 F2 179.0(4) . . . . ?
C1 C6 C5 C4 -1.1(6) . . . . ?
C1 C2 C3 C4 -0.5(7) . . . . ?
C6 N1 C7 N2 178.5(3) . . . . ?
C6 C1 C2 C3 -0.1(7) . . . . ?
C6 C5 C4 C3 0.6(7) . . . . ?
C2 C1 C6 N1 179.4(4) . . . . ?
C2 C1 C6 C5 0.8(6) . . . . ?
C7 N1 C6 C1 128.6(4) . . . . ?
C7 N1 C6 C5 -52.9(5) . . . . ?
C7 N2 C8 C13 49.5(6) . . . . ?
C7 N2 C8 C9 -137.3(4) . . . . ?
C5 C4 C3 C2 0.2(7) . . . . ?
C13 C8 C9 F4 -178.0(3) . . . . ?
C13 C8 C9 C10 1.9(6) . . . . ?
C13 C12 C11 C10 1.5(7) . . . . ?
C8 N2 C7 N1 -176.7(3) . . . . ?
C8 C13 C12 C11 0.0(7) . . . . ?
C8 C9 C10 C11 -0.5(7) . . . . ?
C12 C13 C8 N2 172.0(4) . . . . ?
C12 C13 C8 C9 -1.6(6) . . . . ?
C12 C11 C10 C9 -1.3(7) . . . . ?
C14 O1 C17 C16 -11.6(5) . . . . ?
C14 C15 C16 C17 31.8(5) . . . . ?
C17 O1 C14 C15 32.6(4) . . . . ?
